data_8103333
loop_
_publ_author_name
'Min-Dong Chen'
'Junfeng Wang'
'Bo Xiao'
'Xuan Gong'

_publ_section_title
;
 Crystal structure of N-propynoyl-(5R)-3-methyl-5-phenylmorpholin-2-one,
 C14H13NO3
;
_journal_issue 2
_journal_name_full 'Zeitschrift f\"ur Kristallographie - New Crystal Structures'
_journal_page_first 199
_journal_volume 227
_journal_year 2012
_chemical_absolute_configuration ad
_chemical_formula_moiety 'C14 H13 N O3'
_chemical_formula_sum 'C14 H13 N O3'
_chemical_formula_weight 243.25
_space_group_IT_number 19
_symmetry_cell_setting orthorhombic
_symmetry_space_group_name_Hall 'P 2ac 2ab'
_symmetry_space_group_name_H-M 'P 21 21 21'
_atom_sites_solution_hydrogens geom
_atom_sites_solution_primary direct
_atom_sites_solution_secondary difmap
_audit_creation_method SHELXL-97
_audit_update_record
;
2011-08-31 # Formatted by publCIF
;
_cell_angle_alpha 90.00
_cell_angle_beta 90.00
_cell_angle_gamma 90.00
_cell_formula_units_Z 4
_cell_length_a 6.5399(4)
_cell_length_b 6.7787(4)
_cell_length_c 25.943(3)
_cell_measurement_reflns_used 1542
_cell_measurement_temperature 296(2)
_cell_measurement_theta_max 25.14
_cell_measurement_theta_min 2.35
_cell_volume 1150.11(17)
_computing_cell_refinement 'Bruker FRAMBO'
_computing_data_collection 'Bruker FRAMBO'
_computing_data_reduction 'Bruker SAINT'
_computing_molecular_graphics 'Bruker SHELXTL'
_computing_publication_material 'Bruker SHELXTL'
_computing_structure_refinement 'SHELXL-97 (Sheldrick, 1997)'
_computing_structure_solution 'SHELXS-97 (Sheldrick, 1990)'
_diffrn_ambient_temperature 296(2)
_diffrn_measured_fraction_theta_full 0.997
_diffrn_measured_fraction_theta_max 0.997
_diffrn_measurement_device_type 'multiwire proportional'
_diffrn_measurement_method 'phi and omega scans'
_diffrn_radiation_monochromator graphite
_diffrn_radiation_source 'fine-focus sealed tube'
_diffrn_radiation_type MoK\a
_diffrn_radiation_wavelength 0.71073
_diffrn_reflns_av_R_equivalents 0.0274
_diffrn_reflns_av_sigmaI/netI 0.0226
_diffrn_reflns_limit_h_max 7
_diffrn_reflns_limit_h_min -7
_diffrn_reflns_limit_k_max 8
_diffrn_reflns_limit_k_min -8
_diffrn_reflns_limit_l_max 21
_diffrn_reflns_limit_l_min -31
_diffrn_reflns_number 5350
_diffrn_reflns_theta_full 25.49
_diffrn_reflns_theta_max 25.49
_diffrn_reflns_theta_min 3.14
_diffrn_standards_decay_% 0
_diffrn_standards_interval_count 0
_diffrn_standards_interval_time 0
_diffrn_standards_number 0
_exptl_absorpt_coefficient_mu 0.100
_exptl_absorpt_correction_T_max 0.9833
_exptl_absorpt_correction_T_min 0.9717
_exptl_absorpt_correction_type multi-scan
_exptl_absorpt_process_details sadabs
_exptl_crystal_colour yellow
_exptl_crystal_density_diffrn 1.405
_exptl_crystal_density_method 'not measured'
_exptl_crystal_description block
_exptl_crystal_F_000 512
_exptl_crystal_size_max 0.29
_exptl_crystal_size_mid 0.25
_exptl_crystal_size_min 0.17
_refine_diff_density_max 0.201
_refine_diff_density_min -0.219
_refine_diff_density_rms 0.051
_refine_ls_abs_structure_details 'Flack H D (1983), Acta Cryst. A39, 876-881'
_refine_ls_abs_structure_Flack -0.8(18)
_refine_ls_extinction_method none
_refine_ls_goodness_of_fit_ref 1.068
_refine_ls_hydrogen_treatment constr
_refine_ls_matrix_type full
_refine_ls_number_parameters 164
_refine_ls_number_reflns 2132
_refine_ls_number_restraints 0
_refine_ls_restrained_S_all 1.068
_refine_ls_R_factor_all 0.0454
_refine_ls_R_factor_gt 0.0443
_refine_ls_shift/su_max 0.000
_refine_ls_shift/su_mean 0.000
_refine_ls_structure_factor_coef Fsqd
_refine_ls_weighting_details 'calc w=1/[\s^2^(Fo^2^)+(0.0828P)^2^+0.7043P] where P=(Fo^2^+2Fc^2^)/3'
_refine_ls_weighting_scheme calc
_refine_ls_wR_factor_gt 0.1324
_refine_ls_wR_factor_ref 0.1332
_reflns_number_gt 2095
_reflns_number_total 2132
_reflns_threshold_expression >2sigma(I)
_cod_data_source_file 1267-3673.cff
_cod_data_source_block cmd2
_cod_depositor_comments
;
The following automatic conversions were performed:

'_symmetry_cell_setting' value 'Orthorhombic' changed to
'orthorhombic' according to
/home/saulius/struct/CIF-dictionaries/cif_core.dic dictionary named
'cif_core.dic' version 2.4.1 from 2010-06-29.

Automatic conversion script
Id: cif_fix_values 1891 2012-01-12 08:04:46Z andrius 
;
_cod_original_cell_volume 1150.09(15)
_cod_original_sg_symbol_Hall 'P 2ac 2ab '
_cod_original_sg_symbol_H-M P2(1)2(1)2(1)
_cod_database_code 8103333

loop_
_symmetry_equiv_pos_as_xyz
'x, y, z'
'-x+1/2, -y, z+1/2'
'x+1/2, -y+1/2, -z'
'-x, y+1/2, -z+1/2'

loop_
_atom_site_label
_atom_site_type_symbol
_atom_site_fract_x
_atom_site_fract_y
_atom_site_fract_z
_atom_site_U_iso_or_equiv
_atom_site_adp_type
_atom_site_occupancy
_atom_site_symmetry_multiplicity
_atom_site_calc_flag
_atom_site_refinement_flags
C1 C 0.8408(4) 0.0312(3) 0.66448(9) 0.0179(5) Uani 1 1 d .
C2 C 0.9826(4) 0.0835(4) 0.70189(9) 0.0217(5) Uani 1 1 d .
H2 H 1.1157 0.1153 0.6924 0.026 Uiso 1 1 calc R
C3 C 0.9258(4) 0.0883(4) 0.75346(10) 0.0272(6) Uani 1 1 d .
H3 H 1.0204 0.1258 0.7784 0.033 Uiso 1 1 calc R
C4 C 0.7302(5) 0.0379(4) 0.76789(10) 0.0290(6) Uani 1 1 d .
H4 H 0.6936 0.0406 0.8025 0.035 Uiso 1 1 calc R
C5 C 0.5873(4) -0.0168(4) 0.73103(10) 0.0272(6) Uani 1 1 d .
H5 H 0.4554 -0.0519 0.7408 0.033 Uiso 1 1 calc R
C6 C 0.6431(4) -0.0186(4) 0.67972(10) 0.0219(5) Uani 1 1 d .
H6 H 0.5471 -0.0536 0.6549 0.026 Uiso 1 1 calc R
C7 C 0.8922(4) 0.0282(4) 0.60746(9) 0.0175(5) Uani 1 1 d .
H7 H 0.8554 -0.1024 0.5941 0.021 Uiso 1 1 calc R
C8 C 1.1136(4) 0.0645(4) 0.59408(10) 0.0215(5) Uani 1 1 d .
H8A H 1.1984 -0.0272 0.6132 0.026 Uiso 1 1 calc R
H8B H 1.1339 0.0390 0.5576 0.026 Uiso 1 1 calc R
C9 C 1.0485(4) 0.4152(4) 0.60016(10) 0.0232(6) Uani 1 1 d .
C10 C 0.8241(4) 0.3826(4) 0.58749(9) 0.0184(5) Uani 1 1 d .
H10 H 0.7970 0.4526 0.5551 0.022 Uiso 1 1 calc R
C11 C 0.6866(4) 0.4748(4) 0.62825(10) 0.0241(6) Uani 1 1 d .
H11A H 0.5463 0.4613 0.6180 0.036 Uiso 1 1 calc R
H11B H 0.7195 0.6121 0.6318 0.036 Uiso 1 1 calc R
H11C H 0.7075 0.4091 0.6606 0.036 Uiso 1 1 calc R
C12 C 0.6249(3) 0.1341(4) 0.54405(8) 0.0167(5) Uani 1 1 d .
C13 C 0.5739(4) -0.0755(4) 0.53705(9) 0.0205(5) Uani 1 1 d .
C14 C 0.5174(4) -0.2389(4) 0.53061(10) 0.0255(6) Uani 1 1 d .
H14 H 0.4728 -0.3677 0.5255 0.031 Uiso 1 1 calc R
N1 N 0.7714(3) 0.1753(3) 0.57874(7) 0.0161(4) Uani 1 1 d .
O1 O 0.5331(3) 0.2612(3) 0.51949(6) 0.0235(4) Uani 1 1 d .
O2 O 1.1783(3) 0.2649(3) 0.60560(7) 0.0248(4) Uani 1 1 d .
O3 O 1.1108(3) 0.5815(3) 0.60696(8) 0.0324(5) Uani 1 1 d .

loop_
_atom_site_aniso_label
_atom_site_aniso_U_11
_atom_site_aniso_U_22
_atom_site_aniso_U_33
_atom_site_aniso_U_23
_atom_site_aniso_U_13
_atom_site_aniso_U_12
C1 0.0212(12) 0.0167(11) 0.0157(11) 0.0024(9) -0.0038(9) 0.0026(9)
C2 0.0243(12) 0.0221(13) 0.0187(12) 0.0052(10) -0.0056(10) 0.0012(11)
C3 0.0388(15) 0.0266(13) 0.0163(12) 0.0002(10) -0.0086(11) 0.0014(12)
C4 0.0442(16) 0.0261(13) 0.0166(12) 0.0007(11) 0.0044(11) 0.0066(12)
C5 0.0296(14) 0.0261(13) 0.0260(13) 0.0034(11) 0.0073(11) 0.0009(11)
C6 0.0241(13) 0.0243(12) 0.0173(11) 0.0030(10) -0.0006(10) 0.0001(11)
C7 0.0172(11) 0.0194(11) 0.0159(11) 0.0034(9) -0.0025(9) 0.0014(9)
C8 0.0181(12) 0.0285(13) 0.0179(11) 0.0017(10) -0.0035(9) 0.0037(10)
C9 0.0221(13) 0.0269(14) 0.0205(12) 0.0042(11) -0.0007(10) -0.0048(11)
C10 0.0191(12) 0.0188(11) 0.0173(12) 0.0011(9) -0.0019(9) 0.0004(10)
C11 0.0261(13) 0.0218(12) 0.0242(12) 0.0017(10) 0.0032(10) 0.0002(10)
C12 0.0133(11) 0.0258(12) 0.0111(11) 0.0026(9) 0.0026(8) 0.0008(10)
C13 0.0188(12) 0.0297(14) 0.0131(11) -0.0020(10) -0.0039(9) 0.0024(10)
C14 0.0222(12) 0.0277(14) 0.0264(12) -0.0045(11) -0.0067(10) 0.0007(12)
N1 0.0162(10) 0.0191(10) 0.0130(9) 0.0027(8) -0.0020(8) 0.0024(8)
O1 0.0227(9) 0.0272(10) 0.0207(8) 0.0042(8) -0.0051(7) 0.0010(8)
O2 0.0149(8) 0.0317(10) 0.0279(9) 0.0016(8) 0.0003(7) -0.0033(8)
O3 0.0301(11) 0.0281(10) 0.0389(11) 0.0022(9) -0.0065(9) -0.0103(9)

loop_
_atom_type_symbol
_atom_type_description
_atom_type_scat_dispersion_real
_atom_type_scat_dispersion_imag
_atom_type_scat_source
C C 0.0033 0.0016 'International Tables Vol C Tables 4.2.6.8 and 6.1.1.4'
H H 0.0000 0.0000 'International Tables Vol C Tables 4.2.6.8 and 6.1.1.4'
N N 0.0061 0.0033 'International Tables Vol C Tables 4.2.6.8 and 6.1.1.4'
O O 0.0106 0.0060 'International Tables Vol C Tables 4.2.6.8 and 6.1.1.4'

loop_
_geom_angle_atom_site_label_1
_geom_angle_atom_site_label_2
_geom_angle_atom_site_label_3
_geom_angle
C2 C1 C6 118.9(2)
C2 C1 C7 122.5(2)
C6 C1 C7 118.6(2)
C1 C2 C3 120.1(3)
C1 C2 H2 120.0
C3 C2 H2 120.0
C4 C3 C2 120.3(2)
C4 C3 H3 119.8
C2 C3 H3 119.8
C3 C4 C5 120.3(2)
C3 C4 H4 119.8
C5 C4 H4 119.8
C6 C5 C4 119.3(3)
C6 C5 H5 120.4
C4 C5 H5 120.4
C5 C6 C1 121.1(2)
C5 C6 H6 119.4
C1 C6 H6 119.4
N1 C7 C8 106.69(19)
N1 C7 C1 111.42(19)
C8 C7 C1 115.8(2)
N1 C7 H7 107.5
C8 C7 H7 107.5
C1 C7 H7 107.5
O2 C8 C7 112.6(2)
O2 C8 H8A 109.1
C7 C8 H8A 109.1
O2 C8 H8B 109.1
C7 C8 H8B 109.1
H8A C8 H8B 107.8
O3 C9 O2 118.7(2)
O3 C9 C10 119.5(2)
O2 C9 C10 121.8(2)
N1 C10 C9 113.6(2)
N1 C10 C11 111.3(2)
C9 C10 C11 111.1(2)
N1 C10 H10 106.8
C9 C10 H10 106.8
C11 C10 H10 106.8
C10 C11 H11A 109.5
C10 C11 H11B 109.5
H11A C11 H11B 109.5
C10 C11 H11C 109.5
H11A C11 H11C 109.5
H11B C11 H11C 109.5
O1 C12 N1 123.4(2)
O1 C12 C13 120.2(2)
N1 C12 C13 116.4(2)
C14 C13 C12 174.7(3)
C13 C14 H14 180.0
C12 N1 C10 118.06(19)
C12 N1 C7 125.4(2)
C10 N1 C7 116.43(19)
C9 O2 C8 120.43(19)

loop_
_geom_bond_atom_site_label_1
_geom_bond_atom_site_label_2
_geom_bond_distance
C1 C2 1.388(4)
C1 C6 1.394(4)
C1 C7 1.517(3)
C2 C3 1.389(4)
C2 H2 0.9300
C3 C4 1.376(4)
C3 H3 0.9300
C4 C5 1.387(4)
C4 H4 0.9300
C5 C6 1.380(4)
C5 H5 0.9300
C6 H6 0.9300
C7 N1 1.474(3)
C7 C8 1.509(3)
C7 H7 0.9800
C8 O2 1.454(3)
C8 H8A 0.9700
C8 H8B 0.9700
C9 O3 1.212(3)
C9 O2 1.334(3)
C9 C10 1.520(4)
C10 N1 1.464(3)
C10 C11 1.522(3)
C10 H10 0.9800
C11 H11A 0.9600
C11 H11B 0.9600
C11 H11C 0.9600
C12 O1 1.228(3)
C12 N1 1.344(3)
C12 C13 1.471(4)
C13 C14 1.180(4)
C14 H14 0.9300

loop_
_geom_torsion_atom_site_label_1
_geom_torsion_atom_site_label_2
_geom_torsion_atom_site_label_3
_geom_torsion_atom_site_label_4
_geom_torsion
C6 C1 C2 C3 -0.9(4)
C7 C1 C2 C3 178.4(2)
C1 C2 C3 C4 1.2(4)
C2 C3 C4 C5 -0.5(4)
C3 C4 C5 C6 -0.5(4)
C4 C5 C6 C1 0.8(4)
C2 C1 C6 C5 -0.1(4)
C7 C1 C6 C5 -179.5(2)
C2 C1 C7 N1 -115.8(2)
C6 C1 C7 N1 63.5(3)
C2 C1 C7 C8 6.3(3)
C6 C1 C7 C8 -174.4(2)
N1 C7 C8 O2 56.9(3)
C1 C7 C8 O2 -67.7(3)
O3 C9 C10 N1 178.3(2)
O2 C9 C10 N1 -3.8(3)
O3 C9 C10 C11 -55.4(3)
O2 C9 C10 C11 122.5(2)
O1 C12 C13 C14 -31(3)
N1 C12 C13 C14 148(3)
O1 C12 N1 C10 -0.1(3)
C13 C12 N1 C10 -179.0(2)
O1 C12 N1 C7 -177.1(2)
C13 C12 N1 C7 4.0(3)
C9 C10 N1 C12 -146.6(2)
C11 C10 N1 C12 87.1(2)
C9 C10 N1 C7 30.7(3)
C11 C10 N1 C7 -95.6(2)
C8 C7 N1 C12 120.6(2)
C1 C7 N1 C12 -112.1(2)
C8 C7 N1 C10 -56.4(3)
C1 C7 N1 C10 70.8(3)
O3 C9 O2 C8 -175.4(2)
C10 C9 O2 C8 6.6(3)
C7 C8 O2 C9 -34.4(3)
